data_7703338
loop_
_publ_author_name
'Dickie, Tara K. K.'
'MacNeil, Connor S.'
'Hayes, Paul G.'

_publ_section_title
;
 Consecutive N<sub>2</sub> loss from a uranium diphosphazide complex.
;
_journal_issue 3
_journal_name_full 'Dalton transactions (Cambridge, England : 2003)'
_journal_page_first 578
_journal_page_last 582
_journal_paper_doi 10.1039/c9dt04517a
_journal_volume 49
_journal_year 2020
_chemical_formula_moiety 'C42 H32 Cl2 N4 O2 P2 U'
_chemical_formula_sum 'C42 H32 Cl2 N4 O2 P2 U'
_chemical_formula_weight 995.58
_chemical_name_systematic PN3PNUCl2
_space_group_crystal_system orthorhombic
_space_group_IT_number 29
_space_group_name_Hall 'P 2c -2ac'
_space_group_name_H-M_alt 'P c a 21'
_atom_sites_solution_hydrogens geom
_atom_sites_solution_primary dual
_audit_creation_date 2019-01-11
_audit_creation_method
;
Olex2 1.2
(compiled 2018.05.29 svn.r3508 for OlexSys, GUI svn.r5506)
;
_audit_update_record
;
2019-07-19 deposited with the CCDC.	2019-11-28 downloaded from the CCDC.
;
_cell_angle_alpha 90
_cell_angle_beta 90
_cell_angle_gamma 90
_cell_formula_units_Z 4
_cell_length_a 20.8270(3)
_cell_length_b 11.8420(2)
_cell_length_c 15.7786(3)
_cell_measurement_reflns_used 9807
_cell_measurement_temperature 100.3(8)
_cell_measurement_theta_max 29.02
_cell_measurement_theta_min 2.16
_cell_volume 3891.53(11)
_computing_cell_refinement 'CrysAlisPro 1.171.38.46 (Rigaku OD, 2015)'
_computing_data_collection 'CrysAlisPro 1.171.38.46 (Rigaku OD, 2015)'
_computing_data_reduction 'CrysAlisPro 1.171.38.46 (Rigaku OD, 2015)'
_computing_molecular_graphics 'Olex2 (Dolomanov et al., 2009)'
_computing_publication_material 'Olex2 (Dolomanov et al., 2009)'
_computing_structure_refinement 'ShelXL (Sheldrick, 2015)'
_computing_structure_solution 'ShelXT (Sheldrick, 2015)'
_diffrn_ambient_temperature 100
_diffrn_detector_type 'Pilatus 200/300K'
_diffrn_measured_fraction_theta_full 0.999
_diffrn_measured_fraction_theta_max 0.999
_diffrn_measurement_details
;
List of Runs (angles in degrees, time in seconds):

  # Type    Start    End  Width  t~exp~   \w     \q     \k     \f   Frames
#--------------------------------------------------------------------------
  1  \w    -50.00  25.00   0.50    2.33    --  -38.50  57.00-180.00  150
  2  \w   -105.00 -35.00   0.50    2.33    --  -38.50 -37.00  30.00  140
  3  \w    105.00 175.00   0.50    9.31    --  111.00  50.00-150.00  140
  4  \w     41.00 116.00   0.50    9.31    --  111.00-111.00  30.00  150
  5  \w    105.00 175.00   0.50    9.31    --  111.00  50.00 120.00  140
  6  \w     47.00 130.00   0.50    9.31    --  111.00 -72.00 128.00  166
  7  \w    108.00 178.00   0.50    9.31    --  111.00  37.00 150.00  140
  8  \w    105.00 175.00   0.50    9.31    --  111.00  50.00-120.00  140
  9  \w     26.00 114.00   0.50    2.33    --   49.06  77.00-150.00  176
 10  \w     38.00 112.00   0.50    2.33    --   49.06  55.00 117.00  148
 11  \w    101.00 178.00   0.50    9.31    --  111.00  12.00   0.00  154
 12  \w    107.00 149.00   0.50    9.31    --  111.00  25.00 -60.00   84
 13  \w     88.00 176.00   0.50    9.31    --  111.00  77.00  60.00  176
;
_diffrn_measurement_device 'four-circle diffractometer'
_diffrn_measurement_device_type 'Bruker APEX-II CCD'
_diffrn_measurement_method '\f and \w scans'
_diffrn_radiation_type CuK\a
_diffrn_radiation_wavelength 1.54184
_diffrn_reflns_av_R_equivalents 0.0596
_diffrn_reflns_av_unetI/netI 0.0573
_diffrn_reflns_Laue_measured_fraction_full 0.999
_diffrn_reflns_Laue_measured_fraction_max 0.999
_diffrn_reflns_limit_h_max 24
_diffrn_reflns_limit_h_min -24
_diffrn_reflns_limit_k_max 14
_diffrn_reflns_limit_k_min -13
_diffrn_reflns_limit_l_max 18
_diffrn_reflns_limit_l_min -17
_diffrn_reflns_number 20838
_diffrn_reflns_point_group_measured_fraction_full 0.949
_diffrn_reflns_point_group_measured_fraction_max 0.948
_diffrn_reflns_theta_full 66.995
_diffrn_reflns_theta_max 66.995
_diffrn_reflns_theta_min 3.733
_diffrn_standards_number 0
_exptl_absorpt_coefficient_mu 14.116
_exptl_absorpt_correction_T_max 1.00000
_exptl_absorpt_correction_T_min 0.86166
_exptl_absorpt_correction_type multi-scan
_exptl_absorpt_process_details
;
CrysAlisPro 1.171.38.46 (Rigaku Oxford Diffraction, 2015)
Empirical absorption correction using spherical harmonics,
 implemented in SCALE3 ABSPACK scaling algorithm.
;
_exptl_crystal_colour 'clear light orange'
_exptl_crystal_colour_lustre clear
_exptl_crystal_colour_modifier light
_exptl_crystal_colour_primary orange
_exptl_crystal_density_diffrn 1.699
_exptl_crystal_description plate
_exptl_crystal_F_000 1936
_exptl_crystal_preparation TD
_exptl_crystal_recrystallization_method benzene
_exptl_crystal_size_max 0.1
_exptl_crystal_size_mid 0.05
_exptl_crystal_size_min 0.01
_refine_diff_density_max 1.762
_refine_diff_density_min -1.627
_refine_diff_density_rms 0.125
_refine_ls_abs_structure_details
;
 Flack x determined using 2413 quotients [(I+)-(I-)]/[(I+)+(I-)]
 (Parsons, Flack and Wagner, Acta Cryst. B69 (2013) 249-259).
;
_refine_ls_abs_structure_Flack -0.041(6)
_refine_ls_extinction_method none
_refine_ls_goodness_of_fit_ref 1.001
_refine_ls_hydrogen_treatment constr
_refine_ls_matrix_type full
_refine_ls_number_parameters 478
_refine_ls_number_reflns 6585
_refine_ls_number_restraints 19
_refine_ls_restrained_S_all 0.999
_refine_ls_R_factor_all 0.0373
_refine_ls_R_factor_gt 0.0336
_refine_ls_shift/su_max 0.001
_refine_ls_shift/su_mean 0.000
_refine_ls_structure_factor_coef Fsqd
_refine_ls_weighting_details 'w=1/[\s^2^(Fo^2^)+(0.0456P)^2^] where P=(Fo^2^+2Fc^2^)/3'
_refine_ls_weighting_scheme calc
_refine_ls_wR_factor_gt 0.0802
_refine_ls_wR_factor_ref 0.0817
_reflns_Friedel_coverage 0.824
_reflns_Friedel_fraction_full 0.893
_reflns_Friedel_fraction_max 0.893
_reflns_number_gt 5991
_reflns_number_total 6585
_reflns_threshold_expression 'I > 2\s(I)'
_cod_data_source_file c9dt04517a2.cif
_cod_data_source_block ph17084b
_cod_database_code 7703338
_shelx_shelxl_version_number 2014/7
_shelx_space_group_comment
;
The symmetry employed for this shelxl refinement is uniquely defined
by the following loop, which should always be used as a source of
symmetry information in preference to the above space-group names.
They are only intended as comments.
;
_shelx_estimated_absorpt_t_max 0.872
_shelx_estimated_absorpt_t_min 0.333
_olex2_refinement_description
;
1. Fixed Uiso
 At 1.2 times of:
  All C(H) groups
2. Restrained planarity
 C13, C14, C15, C16, C17, C18
 with sigma of 0.1
 C9, C10, C11, C12, C7, C8
 with sigma of 0.1
 C23, C22, C21, C20, C19, C24
 with sigma of 0.1
 C26, C25, C30, C29, C28, C27
 with sigma of 0.1
 C37, C38, C39, C40, C41, C42
 with sigma of 0.1
 C31, C32, C33, C34, C35, C36
 with sigma of 0.1
3.a Aromatic/amide H refined with riding coordinates:
 C35(H35), C5(H5), C29(H29), C17(H17), C27(H27), C39(H39), C15(H15), C11(H11),
 C21(H21), C8(H8), C18(H18), C30(H30), C2(H2), C32(H32), C16(H16), C34(H34),
 C36(H36), C4(H4), C38(H38), C14(H14), C40(H40), C33(H33), C42(H42), C28(H28),
 C20(H20), C3(H3), C22(H22), C12(H12), C9(H9), C23(H23), C10(H10), C41(H41)
;
_olex2_exptl_crystal_mounting_method 'MiTiGen loop'
_olex2_submission_original_sample_id ph17084b
_olex2_submission_special_instructions 'No special instructions were received'
_oxdiff_exptl_absorpt_empirical_details
;
Empirical correction (ABSPACK) includes:
- Absorption correction using spherical harmonics
- Frame scaling
;

loop_
_space_group_symop_operation_xyz
'x, y, z'
'-x, -y, z+1/2'
'x+1/2, -y, z'
'-x+1/2, y, z+1/2'

loop_
_atom_site_label
_atom_site_type_symbol
_atom_site_fract_x
_atom_site_fract_y
_atom_site_fract_z
_atom_site_U_iso_or_equiv
_atom_site_adp_type
_atom_site_occupancy
_atom_site_site_symmetry_order
_atom_site_calc_flag
_atom_site_refinement_flags_posn
U1 U 0.43965(2) 0.22694(2) 0.46811(3) 0.01870(10) Uani 1 1 d .
Cl1 Cl 0.40217(15) 0.3169(3) 0.32587(18) 0.0400(7) Uani 1 1 d .
Cl2 Cl 0.45907(12) 0.1632(2) 0.62635(16) 0.0274(5) Uani 1 1 d .
P1 P 0.29291(10) 0.0532(2) 0.45329(15) 0.0186(6) Uani 1 1 d .
P2 P 0.52704(11) 0.4859(2) 0.54672(16) 0.0208(5) Uani 1 1 d .
O1 O 0.4351(3) 0.0577(6) 0.4120(5) 0.0220(15) Uani 1 1 d .
O2 O 0.5422(3) 0.2639(6) 0.4471(4) 0.0249(18) Uani 1 1 d .
N1 N 0.3246(4) 0.1648(7) 0.4954(4) 0.0185(17) Uani 1 1 d .
N2 N 0.4602(4) 0.4257(7) 0.5155(6) 0.0238(18) Uani 1 1 d .
N3 N 0.4075(4) 0.4360(7) 0.5664(5) 0.0226(18) Uani 1 1 d .
N4 N 0.3686(4) 0.3616(7) 0.5380(5) 0.0227(17) Uani 1 1 d .
C35 C 0.6409(6) 0.3538(10) 0.7305(8) 0.035(3) Uani 1 1 d .
H35 H 0.6840 0.3284 0.7356 0.042 Uiso 1 1 calc R
C5 C 0.2960(5) -0.0314(9) 0.2894(7) 0.023(2) Uani 1 1 d .
H5 H 0.2506 -0.0337 0.2935 0.028 Uiso 1 1 calc R
C19 C 0.2899(5) 0.2220(8) 0.5591(7) 0.022(2) Uani 1 1 d .
C29 C 0.6822(6) 0.3954(11) 0.3551(8) 0.038(3) Uani 1 1 d .
H29 H 0.7151 0.3759 0.3160 0.046 Uiso 1 1 calc R
C17 C 0.3389(5) -0.1491(10) 0.6518(8) 0.033(3) Uani 1 1 d .
H17 H 0.3599 -0.1404 0.7048 0.040 Uiso 1 1 calc R
C27 C 0.6317(5) 0.5306(10) 0.4477(7) 0.035(3) Uani 1 1 d .
H27 H 0.6295 0.6034 0.4727 0.042 Uiso 1 1 calc R
C39 C 0.4613(5) 0.8021(11) 0.5103(8) 0.036(3) Uani 1 1 d .
H39 H 0.4307 0.8388 0.4752 0.043 Uiso 1 1 calc R
C15 C 0.2865(6) -0.2690(10) 0.5488(9) 0.036(3) Uani 1 1 d .
H15 H 0.2714 -0.3414 0.5321 0.043 Uiso 1 1 calc R
C11 C 0.0987(5) 0.0370(12) 0.4091(9) 0.043(3) Uani 1 1 d .
H11 H 0.0627 -0.0084 0.4234 0.052 Uiso 1 1 calc R
C6 C 0.3311(4) 0.0130(9) 0.3557(6) 0.0169(18) Uani 1 1 d .
C25 C 0.5848(5) 0.3422(9) 0.4299(7) 0.025(2) Uani 1 1 d .
C37 C 0.5159(4) 0.6341(10) 0.5569(7) 0.028(2) Uani 1 1 d .
C1 C 0.3993(4) 0.0143(8) 0.3500(7) 0.0201(19) Uani 1 1 d .
C31 C 0.5573(5) 0.4327(9) 0.6457(7) 0.027(2) Uani 1 1 d .
C21 C 0.2089(5) 0.2464(10) 0.6687(7) 0.030(2) Uani 1 1 d .
H21 H 0.1737 0.2158 0.6993 0.036 Uiso 1 1 calc R
C8 C 0.2025(5) 0.1728(9) 0.3675(7) 0.026(2) Uani 1 1 d .
H8 H 0.2379 0.2199 0.3536 0.031 Uiso 1 1 calc R
C18 C 0.3290(5) -0.0567(10) 0.6002(7) 0.024(2) Uani 1 1 d .
H18 H 0.3432 0.0157 0.6182 0.028 Uiso 1 1 calc R
C30 C 0.6361(5) 0.3187(10) 0.3740(7) 0.030(2) Uani 1 1 d .
H30 H 0.6383 0.2461 0.3485 0.036 Uiso 1 1 calc R
C2 C 0.4275(5) -0.0262(9) 0.2760(7) 0.023(2) Uani 1 1 d .
H2 H 0.4729 -0.0229 0.2697 0.028 Uiso 1 1 calc R
C32 C 0.5170(5) 0.4307(11) 0.7146(8) 0.038(3) Uani 1 1 d .
H32 H 0.4743 0.4583 0.7098 0.045 Uiso 1 1 calc R
C16 C 0.3178(6) -0.2558(10) 0.6256(9) 0.036(3) Uani 1 1 d .
H16 H 0.3249 -0.3197 0.6608 0.043 Uiso 1 1 calc R
C34 C 0.6021(6) 0.3488(11) 0.7989(9) 0.040(3) Uani 1 1 d .
H34 H 0.6172 0.3192 0.8511 0.048 Uiso 1 1 calc R
C7 C 0.2111(4) 0.0785(9) 0.4218(7) 0.022(2) Uani 1 1 d .
C36 C 0.6196(5) 0.3953(9) 0.6526(7) 0.028(2) Uani 1 1 d .
H36 H 0.6476 0.3977 0.6051 0.033 Uiso 1 1 calc R
C4 C 0.3249(5) -0.0722(9) 0.2181(7) 0.027(2) Uani 1 1 d .
H4 H 0.2995 -0.1013 0.1732 0.032 Uiso 1 1 calc R
C38 C 0.4697(5) 0.6878(10) 0.5055(7) 0.030(2) Uani 1 1 d .
H38 H 0.4444 0.6444 0.4675 0.036 Uiso 1 1 calc R
C14 C 0.2773(5) -0.1763(10) 0.4961(7) 0.030(2) Uani 1 1 d .
H14 H 0.2569 -0.1853 0.4427 0.036 Uiso 1 1 calc R
C40 C 0.4978(5) 0.8632(10) 0.5665(9) 0.039(3) Uani 1 1 d .
H40 H 0.4919 0.9426 0.5703 0.046 Uiso 1 1 calc R
C33 C 0.5388(7) 0.3885(13) 0.7909(9) 0.050(4) Uani 1 1 d .
H33 H 0.5107 0.3862 0.8384 0.061 Uiso 1 1 calc R
C42 C 0.5513(6) 0.6982(11) 0.6124(10) 0.042(3) Uani 1 1 d .
H42 H 0.5823 0.6630 0.6477 0.050 Uiso 1 1 calc R
C28 C 0.6823(6) 0.5041(11) 0.3926(9) 0.043(3) Uani 1 1 d .
H28 H 0.7154 0.5571 0.3809 0.052 Uiso 1 1 calc R
C20 C 0.2375(5) 0.1822(10) 0.6059(6) 0.024(2) Uani 1 1 d .
H20 H 0.2211 0.1090 0.5942 0.029 Uiso 1 1 calc R
C3 C 0.3904(5) -0.0712(9) 0.2111(7) 0.025(2) Uani 1 1 d .
H3 H 0.4105 -0.1013 0.1620 0.030 Uiso 1 1 calc R
C22 C 0.2302(5) 0.3542(9) 0.6882(7) 0.028(2) Uani 1 1 d .
H22 H 0.2092 0.3971 0.7309 0.033 Uiso 1 1 calc R
C12 C 0.1582(5) 0.0113(9) 0.4426(7) 0.028(2) Uani 1 1 d .
H12 H 0.1632 -0.0515 0.4794 0.033 Uiso 1 1 calc R
C24 C 0.3124(5) 0.3316(9) 0.5817(7) 0.024(2) Uani 1 1 d .
C13 C 0.2987(4) -0.0675(9) 0.5228(7) 0.025(2) Uani 1 1 d .
C26 C 0.5847(4) 0.4513(8) 0.4658(9) 0.0266(18) Uani 1 1 d .
C9 C 0.1424(5) 0.1955(11) 0.3349(8) 0.035(3) Uani 1 1 d .
H9 H 0.1367 0.2583 0.2982 0.042 Uiso 1 1 calc R
C23 C 0.2828(5) 0.3995(9) 0.6446(7) 0.028(2) Uani 1 1 d .
H23 H 0.2981 0.4733 0.6567 0.034 Uiso 1 1 calc R
C10 C 0.0909(5) 0.1288(12) 0.3548(8) 0.042(3) Uani 1 1 d .
H10 H 0.0498 0.1450 0.3317 0.051 Uiso 1 1 calc R
C41 C 0.5422(7) 0.8118(12) 0.6171(11) 0.050(4) Uani 1 1 d .
H41 H 0.5669 0.8555 0.6557 0.060 Uiso 1 1 calc R

loop_
_atom_site_aniso_label
_atom_site_aniso_U_11
_atom_site_aniso_U_22
_atom_site_aniso_U_33
_atom_site_aniso_U_23
_atom_site_aniso_U_13
_atom_site_aniso_U_12
U1 0.01814(14) 0.01581(16) 0.02215(15) -0.0024(2) -0.00185(19) -0.00018(10)
Cl1 0.0549(16) 0.0349(16) 0.0301(14) 0.0066(12) -0.0155(12) -0.0121(13)
Cl2 0.0320(11) 0.0223(13) 0.0280(12) -0.0028(10) -0.0057(9) 0.0033(10)
P1 0.0181(9) 0.0153(12) 0.0224(16) -0.0005(9) 0.0014(8) -0.0017(8)
P2 0.0227(11) 0.0145(12) 0.0252(12) -0.0013(10) -0.0019(9) -0.0011(9)
O1 0.015(3) 0.018(4) 0.033(4) -0.001(3) -0.002(3) 0.008(3)
O2 0.013(3) 0.027(4) 0.035(5) -0.004(3) 0.003(2) -0.007(3)
N1 0.024(4) 0.014(4) 0.018(4) -0.001(3) -0.002(3) 0.002(3)
N2 0.024(4) 0.017(4) 0.030(5) -0.005(3) -0.007(3) -0.010(3)
N3 0.022(4) 0.016(4) 0.029(5) 0.003(3) -0.006(3) -0.005(3)
N4 0.025(4) 0.017(4) 0.026(4) 0.002(3) 0.004(3) 0.002(3)
C35 0.033(6) 0.030(7) 0.042(7) -0.003(5) -0.009(5) 0.003(5)
C5 0.024(5) 0.014(5) 0.031(6) 0.000(4) 0.003(4) 0.003(4)
C19 0.018(4) 0.020(6) 0.028(5) -0.004(4) -0.008(4) 0.004(4)
C29 0.036(6) 0.044(8) 0.034(6) -0.009(5) 0.013(5) -0.004(5)
C17 0.032(6) 0.033(7) 0.035(6) 0.007(5) 0.002(4) 0.004(5)
C27 0.038(5) 0.025(6) 0.043(8) 0.000(5) 0.007(5) 0.002(5)
C39 0.034(6) 0.034(7) 0.040(6) 0.007(5) 0.001(5) 0.009(5)
C15 0.043(7) 0.016(6) 0.048(8) 0.006(5) 0.009(5) 0.000(5)
C11 0.024(5) 0.044(8) 0.062(9) -0.014(6) 0.002(5) -0.011(5)
C6 0.011(4) 0.016(5) 0.024(5) -0.001(4) -0.001(3) -0.004(4)
C25 0.025(5) 0.022(6) 0.027(5) 0.003(4) -0.006(4) 0.007(4)
C37 0.018(5) 0.030(6) 0.035(6) -0.003(5) -0.003(4) -0.001(4)
C1 0.023(4) 0.008(5) 0.030(5) 0.001(4) -0.001(4) -0.001(4)
C31 0.030(5) 0.023(6) 0.028(6) -0.001(4) -0.002(4) -0.002(4)
C21 0.026(5) 0.027(6) 0.036(6) 0.003(5) 0.002(4) 0.004(4)
C8 0.023(5) 0.022(6) 0.033(6) 0.001(5) -0.004(4) 0.002(4)
C18 0.027(5) 0.018(6) 0.026(5) 0.000(4) 0.006(4) 0.002(4)
C30 0.039(6) 0.018(6) 0.032(6) -0.002(5) 0.000(4) 0.002(5)
C2 0.022(4) 0.017(5) 0.029(5) 0.001(4) 0.007(4) 0.000(4)
C32 0.030(5) 0.053(8) 0.030(6) -0.007(5) -0.006(4) 0.011(5)
C16 0.043(6) 0.018(6) 0.047(7) 0.007(5) 0.010(6) 0.001(5)
C34 0.049(7) 0.031(7) 0.040(7) -0.002(5) -0.009(5) 0.007(5)
C7 0.020(4) 0.019(5) 0.029(5) -0.008(4) 0.002(4) 0.000(4)
C36 0.028(5) 0.023(6) 0.033(6) -0.002(4) -0.004(4) 0.003(4)
C4 0.031(5) 0.026(6) 0.024(5) -0.003(4) -0.006(4) -0.001(5)
C38 0.042(6) 0.020(6) 0.029(5) -0.001(5) -0.001(4) 0.006(5)
C14 0.033(5) 0.030(6) 0.028(6) 0.001(4) 0.006(4) -0.002(5)
C40 0.031(6) 0.017(6) 0.067(9) -0.005(6) 0.005(5) 0.000(5)
C33 0.049(7) 0.071(11) 0.031(7) -0.001(6) 0.001(5) 0.013(7)
C42 0.046(7) 0.021(6) 0.059(8) -0.006(6) -0.021(6) -0.005(5)
C28 0.041(6) 0.031(7) 0.057(9) 0.002(6) 0.016(6) -0.011(6)
C20 0.028(5) 0.021(6) 0.024(5) 0.001(4) -0.001(4) 0.004(4)
C3 0.031(5) 0.017(5) 0.027(5) -0.002(4) 0.003(4) 0.005(4)
C22 0.029(5) 0.023(6) 0.031(6) -0.005(5) 0.001(4) 0.005(4)
C12 0.023(4) 0.021(6) 0.038(6) -0.002(4) 0.002(4) -0.005(4)
C24 0.020(5) 0.020(6) 0.033(6) -0.003(4) -0.001(4) 0.002(4)
C13 0.016(4) 0.026(6) 0.031(6) 0.004(4) 0.005(4) -0.001(4)
C26 0.028(4) 0.022(5) 0.030(5) -0.005(6) -0.002(6) -0.003(3)
C9 0.028(5) 0.030(6) 0.047(7) -0.001(5) -0.008(5) 0.003(5)
C23 0.026(5) 0.021(6) 0.037(6) -0.012(5) 0.000(4) 0.003(4)
C10 0.023(5) 0.048(8) 0.056(8) -0.016(7) -0.007(5) 0.006(5)
C41 0.051(7) 0.026(7) 0.073(10) -0.021(7) -0.022(7) -0.002(6)

loop_
_atom_type_symbol
_atom_type_description
_atom_type_scat_dispersion_real
_atom_type_scat_dispersion_imag
_atom_type_scat_source
C C 0.0181 0.0091 'International Tables Vol C Tables 4.2.6.8 and 6.1.1.4'
H H 0.0000 0.0000 'International Tables Vol C Tables 4.2.6.8 and 6.1.1.4'
Cl Cl 0.3639 0.7018 'International Tables Vol C Tables 4.2.6.8 and 6.1.1.4'
N N 0.0311 0.0180 'International Tables Vol C Tables 4.2.6.8 and 6.1.1.4'
O O 0.0492 0.0322 'International Tables Vol C Tables 4.2.6.8 and 6.1.1.4'
P P 0.2955 0.4335 'International Tables Vol C Tables 4.2.6.8 and 6.1.1.4'
U U -4.3638 13.4090 'International Tables Vol C Tables 4.2.6.8 and 6.1.1.4'

loop_
_geom_angle_atom_site_label_1
_geom_angle_atom_site_label_2
_geom_angle_atom_site_label_3
_geom_angle
Cl1 U1 Cl2 168.01(9)
Cl1 U1 N3 92.36(17)
Cl2 U1 N3 77.35(17)
O1 U1 Cl1 90.7(2)
O1 U1 Cl2 97.3(2)
O1 U1 O2 99.4(2)
O1 U1 N1 76.3(2)
O1 U1 N2 170.4(3)
O1 U1 N3 162.6(2)
O1 U1 N4 138.9(2)
O2 U1 Cl1 94.5(2)
O2 U1 Cl2 92.92(19)
O2 U1 N1 174.5(3)
O2 U1 N2 72.1(3)
O2 U1 N3 97.5(2)
O2 U1 N4 121.7(3)
N1 U1 Cl1 88.98(18)
N1 U1 Cl2 84.33(17)
N1 U1 N3 86.6(2)
N2 U1 Cl1 85.6(2)
N2 U1 Cl2 87.7(2)
N2 U1 N1 112.5(3)
N2 U1 N3 26.9(3)
N4 U1 Cl1 86.6(2)
N4 U1 Cl2 81.5(2)
N4 U1 N1 62.7(3)
N4 U1 N2 49.8(3)
N4 U1 N3 24.5(2)
N1 P1 C6 112.8(4)
N1 P1 C7 111.3(4)
N1 P1 C13 111.7(4)
C6 P1 C7 103.1(4)
C6 P1 C13 106.3(5)
C7 P1 C13 111.3(5)
N2 P2 C37 110.2(5)
N2 P2 C31 113.9(5)
N2 P2 C26 104.7(5)
C37 P2 C31 108.3(5)
C37 P2 C26 112.1(5)
C31 P2 C26 107.6(5)
C1 O1 U1 132.3(6)
C25 O2 U1 145.8(6)
P1 N1 U1 123.4(4)
C19 N1 U1 117.6(6)
C19 N1 P1 118.4(7)
P2 N2 U1 130.0(5)
N3 N2 U1 97.0(5)
N3 N2 P2 117.8(7)
N2 N3 U1 56.1(5)
N4 N3 U1 52.4(5)
N4 N3 N2 103.9(8)
N3 N4 U1 103.1(6)
N3 N4 C24 122.0(9)
C24 N4 U1 124.2(7)
C34 C35 H35 119.1
C34 C35 C36 121.9(11)
C36 C35 H35 119.1
C6 C5 H5 119.1
C4 C5 H5 119.1
C4 C5 C6 121.8(9)
N1 C19 C24 116.6(9)
C20 C19 N1 127.8(9)
C20 C19 C24 115.6(9)
C30 C29 H29 119.4
C30 C29 C28 121.2(11)
C28 C29 H29 119.4
C18 C17 H17 120.2
C18 C17 C16 119.7(12)
C16 C17 H17 120.2
C28 C27 H27 119.8
C26 C27 H27 119.8
C26 C27 C28 120.5(11)
C38 C39 H39 120.5
C38 C39 C40 119.1(11)
C40 C39 H39 120.5
C16 C15 H15 120.0
C16 C15 C14 120.0(11)
C14 C15 H15 120.0
C12 C11 H11 119.6
C12 C11 C10 120.8(11)
C10 C11 H11 119.6
C5 C6 P1 121.2(7)
C5 C6 C1 118.9(9)
C1 C6 P1 119.5(7)
O2 C25 C30 120.1(9)
O2 C25 C26 124.3(9)
C26 C25 C30 115.6(10)
C38 C37 P2 118.9(8)
C42 C37 P2 122.2(9)
C42 C37 C38 118.9(11)
O1 C1 C6 121.0(9)
O1 C1 C2 120.8(8)
C2 C1 C6 118.1(9)
C32 C31 P2 118.7(8)
C32 C31 C36 120.6(11)
C36 C31 P2 120.7(9)
C20 C21 H21 119.1
C20 C21 C22 121.9(10)
C22 C21 H21 119.1
C7 C8 H8 120.2
C9 C8 H8 120.2
C9 C8 C7 119.5(10)
C17 C18 H18 119.4
C13 C18 C17 121.1(11)
C13 C18 H18 119.4
C29 C30 C25 122.8(11)
C29 C30 H30 118.6
C25 C30 H30 118.6
C1 C2 H2 119.5
C3 C2 C1 121.0(9)
C3 C2 H2 119.5
C31 C32 H32 120.1
C31 C32 C33 119.7(11)
C33 C32 H32 120.1
C17 C16 H16 119.7
C15 C16 C17 120.5(12)
C15 C16 H16 119.7
C35 C34 H34 120.8
C35 C34 C33 118.5(12)
C33 C34 H34 120.8
C8 C7 P1 114.7(7)
C12 C7 P1 125.9(9)
C12 C7 C8 119.4(9)
C35 C36 H36 120.6
C31 C36 C35 118.8(11)
C31 C36 H36 120.6
C5 C4 H4 119.9
C5 C4 C3 120.2(10)
C3 C4 H4 119.9
C39 C38 C37 120.2(11)
C39 C38 H38 119.9
C37 C38 H38 119.9
C15 C14 H14 120.2
C15 C14 C13 119.5(11)
C13 C14 H14 120.2
C39 C40 H40 119.4
C41 C40 C39 121.2(11)
C41 C40 H40 119.4
C32 C33 C34 120.5(13)
C32 C33 H33 119.8
C34 C33 H33 119.8
C37 C42 H42 119.8
C41 C42 C37 120.5(12)
C41 C42 H42 119.8
C29 C28 H28 121.3
C27 C28 C29 117.5(11)
C27 C28 H28 121.3
C19 C20 H20 119.1
C21 C20 C19 121.9(11)
C21 C20 H20 119.1
C2 C3 H3 120.1
C4 C3 C2 119.9(10)
C4 C3 H3 120.1
C21 C22 H22 120.2
C21 C22 C23 119.6(10)
C23 C22 H22 120.2
C11 C12 C7 119.5(11)
C11 C12 H12 120.3
C7 C12 H12 120.3
N4 C24 C19 112.5(9)
N4 C24 C23 124.2(10)
C23 C24 C19 123.3(9)
C18 C13 P1 119.6(9)
C18 C13 C14 119.2(10)
C14 C13 P1 121.0(8)
C27 C26 P2 117.6(8)
C27 C26 C25 122.5(11)
C25 C26 P2 119.6(8)
C8 C9 H9 119.6
C10 C9 C8 120.9(12)
C10 C9 H9 119.6
C22 C23 C24 117.8(10)
C22 C23 H23 121.1
C24 C23 H23 121.1
C11 C10 H10 120.0
C9 C10 C11 119.9(11)
C9 C10 H10 120.0
C40 C41 H41 119.9
C42 C41 C40 120.2(12)
C42 C41 H41 119.9

loop_
_geom_bond_atom_site_label_1
_geom_bond_atom_site_label_2
_geom_bond_distance
U1 Cl1 2.604(3)
U1 Cl2 2.640(2)
U1 O1 2.193(7)
U1 O2 2.205(6)
U1 N1 2.544(8)
U1 N2 2.507(8)
U1 N3 2.998(9)
U1 N4 2.438(8)
P1 N1 1.620(8)
P1 C6 1.797(10)
P1 C7 1.800(10)
P1 C13 1.805(11)
P2 N2 1.640(8)
P2 C37 1.777(12)
P2 C31 1.799(11)
P2 C26 1.800(13)
O1 C1 1.333(12)
O2 C25 1.312(13)
N1 C19 1.411(13)
N2 N3 1.366(13)
N3 N4 1.278(12)
N4 C24 1.405(13)
C35 H35 0.9500
C35 C34 1.349(19)
C35 C36 1.397(17)
C5 H5 0.9500
C5 C6 1.380(15)
C5 C4 1.363(15)
C19 C20 1.400(15)
C19 C24 1.424(15)
C29 H29 0.9500
C29 C30 1.355(17)
C29 C28 1.417(18)
C17 H17 0.9500
C17 C18 1.380(16)
C17 C16 1.401(18)
C27 H27 0.9500
C27 C28 1.402(17)
C27 C26 1.386(15)
C39 H39 0.9500
C39 C38 1.368(17)
C39 C40 1.373(19)
C15 H15 0.9500
C15 C16 1.38(2)
C15 C14 1.391(17)
C11 H11 0.9500
C11 C12 1.381(16)
C11 C10 1.39(2)
C6 C1 1.424(12)
C25 C30 1.413(15)
C25 C26 1.411(15)
C37 C38 1.408(16)
C37 C42 1.373(17)
C1 C2 1.393(15)
C31 C32 1.373(17)
C31 C36 1.375(15)
C21 H21 0.9500
C21 C20 1.383(16)
C21 C22 1.385(16)
C8 H8 0.9500
C8 C7 1.419(16)
C8 C9 1.380(15)
C18 H18 0.9500
C18 C13 1.380(16)
C30 H30 0.9500
C2 H2 0.9500
C2 C3 1.389(15)
C32 H32 0.9500
C32 C33 1.380(19)
C16 H16 0.9500
C34 H34 0.9500
C34 C33 1.406(19)
C7 C12 1.397(14)
C36 H36 0.9500
C4 H4 0.9500
C4 C3 1.369(14)
C38 H38 0.9500
C14 H14 0.9500
C14 C13 1.427(16)
C40 H40 0.9500
C40 C41 1.37(2)
C33 H33 0.9500
C42 H42 0.9500
C42 C41 1.360(18)
C28 H28 0.9500
C20 H20 0.9500
C3 H3 0.9500
C22 H22 0.9500
C22 C23 1.400(16)
C12 H12 0.9500
C24 C23 1.419(15)
C9 H9 0.9500
C9 C10 1.369(18)
C23 H23 0.9500
C10 H10 0.9500
C41 H41 0.9500
